data_4511046
loop_
_publ_author_name
'Comotti, Angiolina'
'Bracco, Silvia'
'Sozzani, Piero'
'Hawxwell, Samuel M.'
'Hu, Chunhua'
'Ward, Michael D.'

_publ_section_title
;
 Guest Molecules Confined in Amphipathic Crystals as Revealed by X-ray
 Diffraction and MAS NMR&#x2020;
;
_journal_issue 7
_journal_name_full 'Crystal Growth &amp; Design'
_journal_page_first 2999
_journal_paper_doi 10.1021/cg900282k
_journal_volume 9
_journal_year 2009
_chemical_formula_moiety '(C H6 N3 1+), (C6 H4 Cl O3 S 1-), 2/3(C9 H12)'
_chemical_formula_sum 'C13 H18 Cl N3 O3 S'
_chemical_formula_weight 331.81
_chemical_name_systematic
; 
 ? 
;
_space_group_IT_number 176
_symmetry_cell_setting hexagonal
_symmetry_space_group_name_Hall '-P 6c'
_symmetry_space_group_name_H-M 'P 63/m'
_atom_sites_solution_hydrogens geom
_atom_sites_solution_primary direct
_atom_sites_solution_secondary difmap
_audit_creation_method SHELXL-97
_cell_angle_alpha 90.00
_cell_angle_beta 90.00
_cell_angle_gamma 120.00
_cell_formula_units_Z 6
_cell_length_a 19.690(3)
_cell_length_b 19.690(3)
_cell_length_c 7.6026(12)
_cell_measurement_reflns_used 4200
_cell_measurement_temperature 296(2)
_cell_measurement_theta_max 20.87
_cell_measurement_theta_min 2.39
_cell_volume 2552.6(7)
_computing_cell_refinement 'Bruker SAINT'
_computing_data_collection 'Bruker APEX2'
_computing_data_reduction 'Bruker SAINT'
_computing_molecular_graphics 'Bruker SHELXTL'
_computing_publication_material 'Bruker SHELXTL'
_computing_structure_refinement 'SHELXL-97 (Sheldrick, 2008)'
_computing_structure_solution 'SHELXS-97 (Sheldrick, 2008)'
_diffrn_ambient_temperature 296(2)
_diffrn_measured_fraction_theta_full 1.000
_diffrn_measured_fraction_theta_max 1.000
_diffrn_measurement_device_type 'Bruker Smart Apex II'
_diffrn_measurement_method 'phi and omega scans'
_diffrn_radiation_monochromator graphite
_diffrn_radiation_source 'fine-focus sealed tube'
_diffrn_radiation_type MoK\a
_diffrn_radiation_wavelength 0.71073
_diffrn_reflns_av_R_equivalents 0.0829
_diffrn_reflns_av_sigmaI/netI 0.0527
_diffrn_reflns_limit_h_max 23
_diffrn_reflns_limit_h_min -23
_diffrn_reflns_limit_k_max 23
_diffrn_reflns_limit_k_min -23
_diffrn_reflns_limit_l_max 9
_diffrn_reflns_limit_l_min -7
_diffrn_reflns_number 23957
_diffrn_reflns_theta_full 25.09
_diffrn_reflns_theta_max 25.09
_diffrn_reflns_theta_min 1.19
_exptl_absorpt_coefficient_mu 0.359
_exptl_absorpt_correction_T_max 0.9893
_exptl_absorpt_correction_T_min 0.8353
_exptl_absorpt_correction_type multi-scan
_exptl_absorpt_process_details SADABS
_exptl_crystal_colour colourless
_exptl_crystal_density_diffrn 1.295
_exptl_crystal_density_method 'not measured'
_exptl_crystal_description needle
_exptl_crystal_F_000 1044
_exptl_crystal_size_max 0.52
_exptl_crystal_size_mid 0.05
_exptl_crystal_size_min 0.03
_refine_diff_density_max 0.456
_refine_diff_density_min -0.351
_refine_diff_density_rms 0.057
_refine_ls_extinction_method none
_refine_ls_goodness_of_fit_ref 1.093
_refine_ls_hydrogen_treatment constr
_refine_ls_matrix_type full
_refine_ls_number_parameters 141
_refine_ls_number_reflns 1638
_refine_ls_number_restraints 27
_refine_ls_restrained_S_all 1.151
_refine_ls_R_factor_all 0.0962
_refine_ls_R_factor_gt 0.0661
_refine_ls_shift/su_max 0.000
_refine_ls_shift/su_mean 0.000
_refine_ls_structure_factor_coef Fsqd
_refine_ls_weighting_details 'calc w=1/[\s^2^(Fo^2^)+(0.0893P)^2^+1.4718P] where P=(Fo^2^+2Fc^2^)/3'
_refine_ls_weighting_scheme calc
_refine_ls_wR_factor_gt 0.1835
_refine_ls_wR_factor_ref 0.2007
_reflns_number_gt 1046
_reflns_number_total 1638
_reflns_threshold_expression >2sigma(I)
_cod_data_source_file cg900282k_si_003.cif
_cod_data_source_block 09mdw7h
_cod_depositor_comments
;
The following automatic conversions were performed:

'_symmetry_cell_setting' value 'Hexagonal' changed to 'hexagonal'
according to
/usr/data/users/saulius/automatic-downloads/retrospective/ACS/lib/dictionaries/cif_core.dic
dictionary named 'cif_core.dic' version 2.4.2 from 2011-04-26.

Automatic conversion script
Id: cif_fix_values 2281 2013-09-26 08:29:07Z andrius 
;
_cod_original_cell_volume 2552.5(7)
_cod_database_code 4511046

loop_
_symmetry_equiv_pos_as_xyz
'x, y, z'
'x-y, x, z+1/2'
'-y, x-y, z'
'-x, -y, z+1/2'
'-x+y, -x, z'
'y, -x+y, z+1/2'
'-x, -y, -z'
'-x+y, -x, -z-1/2'
'y, -x+y, -z'
'x, y, -z-1/2'
'x-y, x, -z'
'-y, x-y, -z-1/2'

loop_
_atom_site_label
_atom_site_type_symbol
_atom_site_fract_x
_atom_site_fract_y
_atom_site_fract_z
_atom_site_U_iso_or_equiv
_atom_site_adp_type
_atom_site_occupancy
_atom_site_symmetry_multiplicity
_atom_site_calc_flag
_atom_site_refinement_flags
_atom_site_disorder_assembly
_atom_site_disorder_group
C6 C 0.6737(6) 0.4050(6) 0.2112(7) 0.109(3) Uani 0.50 1 d PDU . .
H6 H 0.6784 0.4540 0.2263 0.131 Uiso 0.50 1 calc PR . .
C7 C 0.6011(6) 0.3401(6) 0.2003(15) 0.105(3) Uani 0.50 1 d PDU . .
C8 C 0.5295(8) 0.3447(8) 0.1487(18) 0.131(4) Uani 0.50 1 d PU . .
H8A H 0.4849 0.2928 0.1425 0.197 Uiso 0.50 1 calc PR . .
H8B H 0.5380 0.3697 0.0359 0.197 Uiso 0.50 1 calc PR . .
H8C H 0.5201 0.3747 0.2348 0.197 Uiso 0.50 1 calc PR . .
C9 C 0.1106(16) 0.0363(15) 0.594(2) 0.148(3) Uiso 0.17 1 d PD . .
C10 C 0.1031(11) -0.0236(14) 0.493(3) 0.148(3) Uiso 0.33 1 d PD . .
H10A H 0.1082 -0.0640 0.5514 0.177 Uiso 0.17 1 d PR A -1
H10B H 0.1524 0.0080 0.4352 0.177 Uiso 0.17 1 d PR A -2
C11 C 0.0936(15) -0.0217(10) 0.314(3) 0.148(3) Uiso 0.17 1 d PD . .
C12 C 0.0693(14) 0.0275(16) 0.2500 0.148(3) Uiso 0.33 2 d SPD . .
H12 H 0.0302 0.0149 0.1668 0.177 Uiso 0.17 1 calc PR . .
C13 C 0.113(2) 0.0982(13) 0.330(3) 0.148(3) Uiso 0.17 1 d PD . .
C14 C 0.1029(7) 0.1604(6) 0.2500 0.148(3) Uiso 1 2 d SD . .
H14A H 0.1250 0.2053 0.3259 0.222 Uiso 0.50 1 calc PR . .
H14B H 0.0480 0.1419 0.2335 0.222 Uiso 0.50 1 calc PR . .
H14C H 0.1291 0.1746 0.1383 0.222 Uiso 0.50 1 calc PR . .
Cl1 Cl 0.15036(14) 0.70710(11) 0.2500 0.1120(8) Uani 1 2 d S . .
S1 S 0.03458(8) 0.34785(8) 0.2500 0.0629(5) Uani 1 2 d S . .
O1 O -0.01182(15) 0.31545(16) 0.0903(4) 0.0746(9) Uani 1 1 d . . .
O2 O 0.1052(2) 0.3415(2) 0.2500 0.0735(11) Uani 1 2 d S . .
C1 C 0.0664(3) 0.4488(3) 0.2500 0.0580(14) Uani 1 2 d S . .
C2 C 0.1356(5) 0.5002(5) 0.1480(11) 0.074(2) Uani 0.50 1 d P B -1
H2 H 0.1619 0.4802 0.0839 0.088 Uiso 0.50 1 calc PR B -1
C3 C 0.1616(5) 0.5797(5) 0.1485(13) 0.078(2) Uani 0.50 1 d P B -1
H3 H 0.2061 0.6148 0.0861 0.094 Uiso 0.50 1 calc PR B -1
C2' C 0.0223(4) 0.4765(5) 0.1899(9) 0.066(2) Uani 0.50 1 d P B -2
H2' H -0.0273 0.4416 0.1458 0.079 Uiso 0.50 1 calc PR B -2
C3' C 0.0474(5) 0.5561(5) 0.1903(10) 0.077(3) Uani 0.50 1 d P B -2
H3' H 0.0145 0.5736 0.1477 0.093 Uiso 0.50 1 calc PR B -2
C4 C 0.1170(4) 0.6067(4) 0.2500 0.0791(18) Uani 1 2 d S . .
N1 N 0.3259(2) 0.1616(2) 0.0997(5) 0.0832(12) Uani 1 1 d . . .
H1A H 0.3289 0.1195 0.0987 0.100 Uiso 1 1 calc R . .
H1B H 0.3244 0.1830 0.0022 0.100 Uiso 1 1 calc R . .
N2 N 0.3205(3) 0.2593(3) 0.2500 0.0806(15) Uani 1 2 d S . .
H2A H 0.3199 0.2809 0.3480 0.097 Uiso 0.50 1 calc PR . .
H2B H 0.3190 0.2804 0.1520 0.097 Uiso 0.50 1 calc PR . .
C5 C 0.3237(3) 0.1933(3) 0.2500 0.0678(15) Uani 1 2 d S . .

loop_
_atom_site_aniso_label
_atom_site_aniso_U_11
_atom_site_aniso_U_22
_atom_site_aniso_U_33
_atom_site_aniso_U_23
_atom_site_aniso_U_13
_atom_site_aniso_U_12
C6 0.122(6) 0.106(6) 0.112(8) 0.001(6) 0.011(6) 0.068(4)
C7 0.113(5) 0.113(6) 0.112(8) 0.002(5) 0.003(6) 0.073(4)
C8 0.132(7) 0.149(7) 0.127(8) 0.004(6) -0.013(7) 0.081(6)
Cl1 0.1249(17) 0.0657(11) 0.1368(18) 0.000 0.000 0.0413(11)
S1 0.0514(8) 0.0626(9) 0.0683(10) 0.000 0.000 0.0237(7)
O1 0.0611(16) 0.0748(18) 0.0724(19) -0.0103(14) -0.0077(14) 0.0225(14)
O2 0.062(2) 0.074(3) 0.090(3) 0.000 0.000 0.038(2)
C1 0.048(3) 0.062(3) 0.056(3) 0.000 0.000 0.022(3)
C2 0.072(5) 0.080(6) 0.067(5) 0.000(4) 0.021(4) 0.036(4)
C3 0.071(5) 0.066(5) 0.078(5) 0.013(4) 0.015(5) 0.020(4)
C2' 0.056(4) 0.074(5) 0.066(6) -0.002(3) -0.014(3) 0.031(4)
C3' 0.078(5) 0.086(6) 0.078(8) -0.003(4) -0.016(4) 0.048(5)
C4 0.078(4) 0.066(4) 0.089(5) 0.000 0.000 0.033(3)
N1 0.117(3) 0.072(2) 0.076(3) -0.002(2) -0.003(2) 0.059(2)
N2 0.109(4) 0.073(3) 0.077(4) 0.000 0.000 0.059(3)
C5 0.073(4) 0.060(3) 0.076(4) 0.000 0.000 0.037(3)

loop_
_atom_type_symbol
_atom_type_description
_atom_type_scat_dispersion_real
_atom_type_scat_dispersion_imag
_atom_type_scat_source
C C 0.0033 0.0016 'International Tables Vol C Tables 4.2.6.8 and 6.1.1.4'
H H 0.0000 0.0000 'International Tables Vol C Tables 4.2.6.8 and 6.1.1.4'
Cl Cl 0.1484 0.1585 'International Tables Vol C Tables 4.2.6.8 and 6.1.1.4'
N N 0.0061 0.0033 'International Tables Vol C Tables 4.2.6.8 and 6.1.1.4'
O O 0.0106 0.0060 'International Tables Vol C Tables 4.2.6.8 and 6.1.1.4'
S S 0.1246 0.1234 'International Tables Vol C Tables 4.2.6.8 and 6.1.1.4'

loop_
_geom_angle_atom_site_label_1
_geom_angle_atom_site_label_2
_geom_angle_atom_site_label_3
_geom_angle
_geom_angle_site_symmetry_1
_geom_angle_site_symmetry_3
C7 C6 C7 120.8(11) 5_665 .
C7 C6 H6 119.6 5_665 .
C7 C6 H6 119.6 . .
C6 C7 C8 122.2(10) . .
C7 C8 H8A 109.5 . .
C7 C8 H8B 109.5 . .
H8A C8 H8B 109.5 . .
C7 C8 H8C 109.5 . .
H8A C8 H8C 109.5 . .
H8B C8 H8C 109.5 . .
C10 C9 C10 115.9(17) . 11_556
C10 C9 C14 118(2) . 9_556
C10 C9 C14 108.6(19) 11_556 9_556
C9 C10 C11 119.8(19) . .
C9 C10 C13 117.8(19) 9_556 9_556
C9 C10 H10A 116.4 . .
C11 C10 H10A 123.7 . .
C9 C10 H10B 123.5 9_556 .
C13 C10 H10B 118.6 9_556 .
C12 C11 C10 118.3(17) . .
C12 C11 C14 120(2) . 8_556
C10 C11 C14 107.3(17) . 8_556
C13 C12 C11 107.5(14) . .
C11 C12 C9 118.7(10) . 11_556
C11 C12 C9 155.3(17) . 2_554
C13 C12 H12 126.2 . .
C11 C12 H12 126.2 . .
C12 C13 C10 120.9(17) . 11_556
C12 C13 C14 113(2) . .
C10 C13 C14 117.0(19) 11_556 .
C14 C13 C9 46.5(8) . 2_554
C13 C14 H14A 109.5 . .
C13 C14 H14B 109.5 . .
H14A C14 H14B 109.5 . .
C13 C14 H14C 109.5 . .
H14A C14 H14C 109.5 . .
H14B C14 H14C 109.5 . .
O2 S1 O1 112.20(15) . 10_556
O2 S1 O1 112.20(15) . .
O1 S1 O1 112.5(2) 10_556 .
O2 S1 C1 106.3(2) . .
O1 S1 C1 106.56(16) 10_556 .
O1 S1 C1 106.56(16) . .
C2' C1 S1 122.1(5) 10_556 .
C2' C1 S1 122.1(5) . .
C2 C1 S1 117.9(5) 10_556 .
C2 C1 S1 117.9(5) . .
C3 C2 C1 118.4(7) . .
C3 C2 H2 120.8 . .
C1 C2 H2 120.8 . .
C2 C3 C4 117.8(7) . .
C2 C3 H3 121.1 . .
C4 C3 H3 121.1 . .
C1 C2' C3' 122.0(7) . .
C1 C2' H2' 119.0 . .
C3' C2' H2' 119.0 . .
C4 C3' C2' 120.5(8) . .
C4 C3' H3' 119.7 . .
C2' C3' H3' 119.7 . .
C3 C4 C3 64.1(8) . 10_556
C3' C4 Cl1 121.4(6) . .
C3' C4 Cl1 121.4(6) 10_556 .
C3 C4 Cl1 117.4(5) . .
C3 C4 Cl1 117.4(5) 10_556 .
C5 N1 H1A 120.0 . .
C5 N1 H1B 120.0 . .
H1A N1 H1B 120.0 . .
C5 N2 H2A 120.0 . .
C5 N2 H2B 120.0 . .
H2A N2 H2B 120.0 . .
N1 C5 N1 121.0(5) 10_556 .
N1 C5 N2 119.5(3) 10_556 .
N1 C5 N2 119.5(3) . .

loop_
_geom_bond_atom_site_label_1
_geom_bond_atom_site_label_2
_geom_bond_distance
_geom_bond_site_symmetry_2
C6 C7 1.352(8) 5_665
C6 C7 1.363(8) .
C6 H6 0.9300 .
C7 C8 1.509(15) .
C8 H8A 0.9600 .
C8 H8B 0.9600 .
C8 H8C 0.9600 .
C9 C10 1.355(10) .
C9 C14 1.460(10) 9_556
C10 C9 1.359(10) 9_556
C10 C11 1.370(10) .
C10 C13 1.372(10) 9_556
C10 H10A 0.9620 .
C10 H10B 0.9570 .
C11 C12 1.368(10) .
C11 C14 1.470(10) 8_556
C12 C13 1.359(10) .
C12 H12 0.9300 .
C13 C14 1.464(10) .
C14 H14A 0.9600 .
C14 H14B 0.9600 .
C14 H14C 0.9600 .
Cl1 C4 1.743(6) .
S1 O2 1.458(4) .
S1 O1 1.460(3) .
S1 C1 1.760(6) .
C1 C2' 1.317(8) .
C1 C2 1.450(9) .
C2 C3 1.383(11) .
C2 H2 0.9300 .
C3 C4 1.453(10) .
C3 H3 0.9300 .
C2' C3' 1.387(11) .
C2' H2' 0.9300 .
C3' C4 1.308(10) .
C3' H3' 0.9300 .
C4 C3' 1.309(10) 10_556
C4 C3 1.454(10) 10_556
N1 C5 1.313(4) .
N1 H1A 0.8600 .
N1 H1B 0.8600 .
N2 C5 1.333(7) .
N2 H2A 0.8600 .
N2 H2B 0.8600 .
